data_2223382
loop_
_publ_author_name
'Cui, Yong-Ming'
'Dai, Xi-Bin'
'Zha, Ru-Hua'
'Zeng, Qing-Fu'

_publ_section_title Diaquabis[2-(4-bromophenyl)acetato]bis(<i>N</i>^4^,<i>N</i>^4^-dimethylpyridin-4-amine)copper(II)
_journal_coeditor_code HB5065
_journal_issue 10
_journal_name_full 'Acta Crystallographica Section E'
_journal_page_first m1163
_journal_paper_doi 10.1107/S1600536809034461
_journal_volume 65
_journal_year 2009
_chemical_formula_iupac '[Cu (C8 H6 Br O2)2 (C7 H10 N2)2 (H2 O)2]'
_chemical_formula_moiety 'C30 H36 Br2 Cu N4 O6'
_chemical_formula_sum 'C30 H36 Br2 Cu N4 O6'
_chemical_formula_weight 771.99
_chemical_name_systematic
;
Diaquabis[2-(4-bromophenyl)acetato]bis(<i>N</i>^4^,<i>N</i>^4^-
dimethylpyridin-4-amine)copper(II)
;
_space_group_IT_number 14
_symmetry_cell_setting monoclinic
_symmetry_space_group_name_Hall '-P 2ybc'
_symmetry_space_group_name_H-M 'P 1 21/c 1'
_atom_sites_solution_hydrogens geom
_atom_sites_solution_primary direct
_atom_sites_solution_secondary difmap
_audit_creation_method SHELXL-97
_cell_angle_alpha 90.00
_cell_angle_beta 100.958(4)
_cell_angle_gamma 90.00
_cell_formula_units_Z 2
_cell_length_a 10.4792(10)
_cell_length_b 6.1059(6)
_cell_length_c 25.450(2)
_cell_measurement_reflns_used 25
_cell_measurement_temperature 293(2)
_cell_measurement_theta_max 12
_cell_measurement_theta_min 9
_cell_volume 1598.7(3)
_computing_cell_refinement 'CAD-4 Software (Enraf--Nonius, 1989)'
_computing_data_collection 'CAD-4 Software (Enraf--Nonius, 1989)'
_computing_data_reduction 'XCAD4 (Harms & Wocadlo, 1995)'
_computing_molecular_graphics 'SHELXTL (Sheldrick, 2008)'
_computing_publication_material 'SHELXTL (Sheldrick, 2008)'
_computing_structure_refinement 'SHELXL97 (Sheldrick, 2008)'
_computing_structure_solution 'SHELXS97 (Sheldrick, 2008)'
_diffrn_ambient_temperature 293(2)
_diffrn_measured_fraction_theta_full 0.998
_diffrn_measured_fraction_theta_max 0.998
_diffrn_measurement_device_type 'Enraf--Nonius CAD-4'
_diffrn_measurement_method \w/2\q
_diffrn_radiation_monochromator graphite
_diffrn_radiation_source 'fine-focus sealed tube'
_diffrn_radiation_type MoK\a
_diffrn_radiation_wavelength 0.71073
_diffrn_reflns_av_R_equivalents 0.0259
_diffrn_reflns_av_sigmaI/netI 0.0264
_diffrn_reflns_limit_h_max 12
_diffrn_reflns_limit_h_min -10
_diffrn_reflns_limit_k_max 7
_diffrn_reflns_limit_k_min -7
_diffrn_reflns_limit_l_max 28
_diffrn_reflns_limit_l_min -30
_diffrn_reflns_number 8029
_diffrn_reflns_theta_full 25.00
_diffrn_reflns_theta_max 25.00
_diffrn_reflns_theta_min 1.63
_diffrn_standards_decay_% 1
_diffrn_standards_interval_count 3
_diffrn_standards_interval_time 120
_diffrn_standards_number 200
_exptl_absorpt_coefficient_mu 3.230
_exptl_absorpt_correction_T_max 0.564
_exptl_absorpt_correction_T_min 0.499
_exptl_absorpt_correction_type psi-scan
_exptl_absorpt_process_details '(North <i>et al.</i>,  1968)'
_exptl_crystal_colour green
_exptl_crystal_density_diffrn 1.604
_exptl_crystal_density_method 'not measured'
_exptl_crystal_description block
_exptl_crystal_F_000 782
_exptl_crystal_size_max 0.25
_exptl_crystal_size_mid 0.20
_exptl_crystal_size_min 0.20
_refine_diff_density_max 0.597
_refine_diff_density_min -0.712
_refine_ls_extinction_method none
_refine_ls_goodness_of_fit_ref 1.013
_refine_ls_hydrogen_treatment constr
_refine_ls_matrix_type full
_refine_ls_number_parameters 198
_refine_ls_number_reflns 2815
_refine_ls_number_restraints 0
_refine_ls_restrained_S_all 1.013
_refine_ls_R_factor_all 0.0493
_refine_ls_R_factor_gt 0.0350
_refine_ls_shift/su_max 0.000
_refine_ls_shift/su_mean 0.000
_refine_ls_structure_factor_coef Fsqd
_refine_ls_weighting_details 'calc w=1/[\s^2^(Fo^2^)+(0.0539P)^2^+0.7463P] where P=(Fo^2^+2Fc^2^)/3'
_refine_ls_weighting_scheme calc
_refine_ls_wR_factor_gt 0.0908
_refine_ls_wR_factor_ref 0.0994
_reflns_number_gt 2189
_reflns_number_total 2815
_reflns_threshold_expression I>2\s(I)
_cod_data_source_file hb5065.cif
_cod_data_source_block I
_cod_original_sg_symbol_H-M 'P 21/c'
_cod_database_code 2223382
_cod_database_fobs_code 2223382

loop_
_symmetry_equiv_pos_as_xyz
'x, y, z'
'-x, y+1/2, -z+1/2'
'-x, -y, -z'
'x, -y-1/2, z-1/2'

loop_
_atom_site_type_symbol
_atom_site_label
_atom_site_fract_x
_atom_site_fract_y
_atom_site_fract_z
_atom_site_U_iso_or_equiv
_atom_site_adp_type
_atom_site_calc_flag
_atom_site_refinement_flags
_atom_site_occupancy
_atom_site_disorder_assembly
_atom_site_disorder_group
Br Br1 0.10163(4) 0.98365(8) 0.229572(18) 0.0870(2) Uani d . 1 . .
C C1 0.4910(3) 0.8264(4) 0.17361(10) 0.0366(6) Uani d . 1 . .
C C2 0.3209(3) 0.7210(6) 0.21980(12) 0.0567(9) Uani d . 1 . .
H H2 0.2854 0.6195 0.2402 0.068 Uiso calc R 1 . .
C C3 0.4355(3) 0.6766(5) 0.20345(11) 0.0479(8) Uani d . 1 . .
H H3 0.4767 0.5433 0.2126 0.058 Uiso calc R 1 . .
C C4 0.3099(3) 1.0674(6) 0.17612(13) 0.0525(8) Uani d . 1 . .
H H4 0.2669 1.1991 0.1668 0.063 Uiso calc R 1 . .
C C5 0.4259(3) 1.0225(5) 0.15993(13) 0.0462(8) Uani d . 1 . .
H H5 0.4608 1.1250 0.1396 0.055 Uiso calc R 1 . .
C C6 0.2591(3) 0.9156(6) 0.20593(12) 0.0492(8) Uani d . 1 . .
C C7 0.6186(3) 0.7783(5) 0.15678(10) 0.0411(7) Uani d . 1 . .
H H7A 0.6807 0.7252 0.1873 0.049 Uiso calc R 1 . .
H H7B 0.6529 0.9121 0.1443 0.049 Uiso calc R 1 . .
C C10 0.6013(3) 0.6071(5) 0.11224(10) 0.0354(6) Uani d . 1 . .
C C12 0.1011(3) 0.4106(5) 0.06736(10) 0.0354(6) Uani d . 1 . .
C C13 0.1512(3) 0.2454(5) 0.03830(11) 0.0410(7) Uani d . 1 . .
H H13 0.1083 0.1117 0.0324 0.049 Uiso calc R 1 . .
C C14 0.2815(3) 0.6273(4) 0.05081(11) 0.0373(6) Uani d . 1 . .
H H14 0.3254 0.7605 0.0548 0.045 Uiso calc R 1 . .
C C15 0.2618(3) 0.2798(5) 0.01872(11) 0.0392(7) Uani d . 1 . .
H H15 0.2918 0.1658 0.0001 0.047 Uiso calc R 1 . .
C C16 0.1726(3) 0.6080(5) 0.07202(11) 0.0393(7) Uani d . 1 . .
H H16 0.1447 0.7264 0.0899 0.047 Uiso calc R 1 . .
C C17 -0.0511(4) 0.5523(6) 0.12039(17) 0.0694(11) Uani d . 1 . .
H H17A 0.0206 0.6143 0.1450 0.104 Uiso calc R 1 . .
H H17B -0.1126 0.4918 0.1399 0.104 Uiso calc R 1 . .
H H17C -0.0924 0.6644 0.0966 0.104 Uiso calc R 1 . .
C C19 -0.0777(3) 0.1795(6) 0.08259(15) 0.0640(10) Uani d . 1 . .
H H19A -0.1167 0.1622 0.0455 0.096 Uiso calc R 1 . .
H H19B -0.1445 0.1841 0.1037 0.096 Uiso calc R 1 . .
H H19C -0.0207 0.0583 0.0939 0.096 Uiso calc R 1 . .
Cu Cu1 0.5000 0.5000 0.0000 0.03234(15) Uani d S 1 . .
N N1 -0.0042(2) 0.3814(4) 0.08968(10) 0.0462(6) Uani d . 1 . .
N N2 0.3302(2) 0.4658(3) 0.02439(9) 0.0331(5) Uani d . 1 . .
O O1 0.6222(2) 0.4143(4) 0.12444(8) 0.0570(6) Uani d . 1 . .
O O2 0.56545(17) 0.6809(3) 0.06509(7) 0.0372(4) Uani d . 1 . .
O O3 0.58520(19) 0.1416(3) 0.03998(7) 0.0469(5) Uani d . 1 . .
H H3B 0.5591 0.0050 0.0463 0.056 Uiso d R 1 . .
H H3A 0.6011 0.2105 0.0727 0.056 Uiso d R 1 . .

loop_
_atom_site_aniso_label
_atom_site_aniso_U_11
_atom_site_aniso_U_22
_atom_site_aniso_U_33
_atom_site_aniso_U_12
_atom_site_aniso_U_13
_atom_site_aniso_U_23
Br1 0.0564(3) 0.1343(5) 0.0770(3) -0.0039(2) 0.0294(2) -0.0350(3)
C1 0.0497(17) 0.0354(15) 0.0256(13) -0.0051(13) 0.0092(12) -0.0073(11)
C2 0.069(2) 0.065(2) 0.0416(17) -0.0128(19) 0.0260(16) 0.0034(15)
C3 0.065(2) 0.0413(17) 0.0386(15) 0.0014(16) 0.0123(15) 0.0054(13)
C4 0.061(2) 0.0482(18) 0.0505(18) 0.0102(17) 0.0149(16) -0.0055(15)
C5 0.060(2) 0.0394(18) 0.0421(16) -0.0025(15) 0.0167(15) -0.0010(13)
C6 0.0488(18) 0.064(2) 0.0388(16) -0.0027(17) 0.0171(14) -0.0152(15)
C7 0.0470(17) 0.0440(17) 0.0323(14) -0.0046(14) 0.0080(12) -0.0083(12)
C10 0.0345(15) 0.0392(17) 0.0358(15) -0.0073(13) 0.0155(12) -0.0071(12)
C12 0.0330(14) 0.0396(15) 0.0348(14) -0.0011(13) 0.0093(12) 0.0013(12)
C13 0.0413(16) 0.0349(15) 0.0505(16) -0.0085(13) 0.0177(13) -0.0096(13)
C14 0.0407(15) 0.0298(15) 0.0447(16) -0.0029(12) 0.0164(13) -0.0063(12)
C15 0.0437(16) 0.0334(15) 0.0452(16) -0.0045(13) 0.0199(13) -0.0103(12)
C16 0.0405(16) 0.0337(16) 0.0477(16) 0.0018(13) 0.0188(13) -0.0063(13)
C17 0.062(2) 0.073(2) 0.087(3) -0.0086(19) 0.048(2) -0.017(2)
C19 0.054(2) 0.067(2) 0.079(2) -0.0204(18) 0.0334(18) -0.0083(19)
Cu1 0.0321(3) 0.0372(3) 0.0304(3) -0.0056(2) 0.01259(19) -0.00735(18)
N1 0.0408(14) 0.0468(15) 0.0572(15) -0.0077(12) 0.0249(12) -0.0071(12)
N2 0.0355(12) 0.0318(13) 0.0351(12) -0.0014(10) 0.0143(10) -0.0048(9)
O1 0.0861(18) 0.0371(12) 0.0473(12) -0.0003(12) 0.0116(11) -0.0025(10)
O2 0.0436(11) 0.0381(11) 0.0317(10) -0.0060(9) 0.0114(8) -0.0075(8)
O3 0.0602(13) 0.0386(11) 0.0438(11) -0.0036(10) 0.0146(9) -0.0017(9)

loop_
_atom_type_symbol
_atom_type_description
_atom_type_scat_dispersion_real
_atom_type_scat_dispersion_imag
_atom_type_scat_source
C C 0.0033 0.0016 'International Tables Vol C Tables 4.2.6.8 and 6.1.1.4'
H H 0.0000 0.0000 'International Tables Vol C Tables 4.2.6.8 and 6.1.1.4'
N N 0.0061 0.0033 'International Tables Vol C Tables 4.2.6.8 and 6.1.1.4'
O O 0.0106 0.0060 'International Tables Vol C Tables 4.2.6.8 and 6.1.1.4'
Cu Cu 0.3201 1.2651 'International Tables Vol C Tables 4.2.6.8 and 6.1.1.4'
Br Br -0.2901 2.4595 'International Tables Vol C Tables 4.2.6.8 and 6.1.1.4'

loop_
_geom_angle_atom_site_label_1
_geom_angle_atom_site_label_2
_geom_angle_atom_site_label_3
_geom_angle_site_symmetry_1
_geom_angle_site_symmetry_3
_geom_angle
_geom_angle_publ_flag
C3 C1 C5 . . 117.9(3) ?
C3 C1 C7 . . 121.0(3) ?
C5 C1 C7 . . 121.1(3) ?
C6 C2 C3 . . 119.5(3) ?
C6 C2 H2 . . 120.2 ?
C3 C2 H2 . . 120.2 ?
C2 C3 C1 . . 121.3(3) ?
C2 C3 H3 . . 119.4 ?
C1 C3 H3 . . 119.4 ?
C6 C4 C5 . . 119.2(3) ?
C6 C4 H4 . . 120.4 ?
C5 C4 H4 . . 120.4 ?
C4 C5 C1 . . 120.9(3) ?
C4 C5 H5 . . 119.5 ?
C1 C5 H5 . . 119.5 ?
C2 C6 C4 . . 121.1(3) ?
C2 C6 Br1 . . 120.3(3) ?
C4 C6 Br1 . . 118.6(3) ?
C1 C7 C10 . . 111.0(2) ?
C1 C7 H7A . . 109.4 ?
C10 C7 H7A . . 109.4 ?
C1 C7 H7B . . 109.4 ?
C10 C7 H7B . . 109.4 ?
H7A C7 H7B . . 108.0 ?
O1 C10 O2 . . 125.9(2) ?
O1 C10 C7 . . 118.6(2) ?
O2 C10 C7 . . 115.5(2) ?
N1 C12 C13 . . 122.9(3) ?
N1 C12 C16 . . 122.8(3) ?
C13 C12 C16 . . 114.2(2) ?
C15 C13 C12 . . 120.6(3) ?
C15 C13 H13 . . 119.7 ?
C12 C13 H13 . . 119.7 ?
N2 C14 C16 . . 124.2(3) ?
N2 C14 H14 . . 117.9 ?
C16 C14 H14 . . 117.9 ?
N2 C15 C13 . . 124.6(2) ?
N2 C15 H15 . . 117.7 ?
C13 C15 H15 . . 117.7 ?
C14 C16 C12 . . 120.9(3) ?
C14 C16 H16 . . 119.6 ?
C12 C16 H16 . . 119.6 ?
N1 C17 H17A . . 109.5 ?
N1 C17 H17B . . 109.5 ?
H17A C17 H17B . . 109.5 ?
N1 C17 H17C . . 109.5 ?
H17A C17 H17C . . 109.5 ?
H17B C17 H17C . . 109.5 ?
N1 C19 H19A . . 109.5 ?
N1 C19 H19B . . 109.5 ?
H19A C19 H19B . . 109.5 ?
N1 C19 H19C . . 109.5 ?
H19A C19 H19C . . 109.5 ?
H19B C19 H19C . . 109.5 ?
O2 Cu1 O2 3_665 . 180.00(6) ?
O2 Cu1 N2 3_665 . 90.81(8) ?
O2 Cu1 N2 . . 89.19(8) ?
O2 Cu1 N2 3_665 3_665 89.19(8) ?
O2 Cu1 N2 . 3_665 90.81(8) ?
N2 Cu1 N2 . 3_665 180.00(11) ?
O2 Cu1 O3 . . 96.11(7) ?
O2 Cu1 O3 . 3_665 83.89(7) ?
O3 Cu1 N2 . . 92.98(7) ?
O3 Cu1 O2 . 3_665 83.89(7) ?
O3 Cu1 O3 . 3_665 180.00(7) ?
O3 Cu1 N2 . 3_665 87.02(7) ?
N2 Cu1 O3 . 3_665 87.02(7) ?
O2 Cu1 O3 3_665 3_665 96.11(7) ?
O3 Cu1 N2 3_665 3_665 92.98(7) ?
C12 N1 C17 . . 121.5(3) ?
C12 N1 C19 . . 121.4(3) ?
C17 N1 C19 . . 117.1(3) ?
C15 N2 C14 . . 115.4(2) ?
C15 N2 Cu1 . . 123.04(18) ?
C14 N2 Cu1 . . 121.40(18) ?
C10 O2 Cu1 . . 125.44(18) ?
H3B O3 H3A . . 105.6 ?

loop_
_geom_bond_atom_site_label_1
_geom_bond_atom_site_label_2
_geom_bond_site_symmetry_2
_geom_bond_distance
_geom_bond_publ_flag
Br1 C6 . 1.906(3) ?
C1 C3 . 1.386(4) ?
C1 C5 . 1.389(4) ?
C1 C7 . 1.508(4) ?
C2 C6 . 1.367(5) ?
C2 C3 . 1.371(4) ?
C2 H2 . 0.9300 ?
C3 H3 . 0.9300 ?
C4 C6 . 1.368(5) ?
C4 C5 . 1.384(5) ?
C4 H4 . 0.9300 ?
C5 H5 . 0.9300 ?
C7 C10 . 1.527(4) ?
C7 H7A . 0.9700 ?
C7 H7B . 0.9700 ?
C10 O1 . 1.226(4) ?
C10 O2 . 1.270(3) ?
C12 N1 . 1.345(3) ?
C12 C13 . 1.410(4) ?
C12 C16 . 1.412(4) ?
C13 C15 . 1.362(4) ?
C13 H13 . 0.9300 ?
C14 N2 . 1.347(3) ?
C14 C16 . 1.357(4) ?
C14 H14 . 0.9300 ?
C15 N2 . 1.336(3) ?
C15 H15 . 0.9300 ?
C16 H16 . 0.9300 ?
C17 N1 . 1.445(4) ?
C17 H17A . 0.9600 ?
C17 H17B . 0.9600 ?
C17 H17C . 0.9600 ?
C19 N1 . 1.447(4) ?
C19 H19A . 0.9600 ?
C19 H19B . 0.9600 ?
C19 H19C . 0.9600 ?
Cu1 O2 3_665 2.0006(17) ?
Cu1 O2 . 2.0006(17) y
Cu1 N2 . 2.004(2) y
Cu1 N2 3_665 2.004(2) ?
Cu1 O3 . 2.5052(19) y
Cu1 O3 3_665 2.5052(19) ?
O3 H3B . 0.9018 ?
O3 H3A . 0.9200 ?

loop_
_geom_hbond_atom_site_label_D
_geom_hbond_atom_site_label_H
_geom_hbond_atom_site_label_A
_geom_hbond_site_symmetry_A
_geom_hbond_distance_DH
_geom_hbond_distance_HA
_geom_hbond_distance_DA
_geom_hbond_angle_DHA
O3 H3B O2 1_545 0.90 2.03 2.901(3) 161
O3 H3A O1 . 0.92 1.79 2.688(3) 163
